data_4021053
loop_
_publ_author_name
'Angela L. Sauers'
'Douglas M. Ho'
'Stefan Bernhard'

_publ_section_title
;
 Synthesis and Characterization of Highly Conjugated,
 Chiral Bridging Ligands
;
_journal_name_full 'Journal of Organic Chemistry'
_journal_page_first 8910
_journal_page_last 8915
_journal_paper_doi 10.1021/jo048515m
_journal_volume 69
_journal_year 2004
_chemical_absolute_configuration rm
_chemical_formula_iupac 'C52 H56 N6 . 1.5(C4 H10 O)'
_chemical_formula_moiety 'C52 H56 N6, 1.5(C4 H10 O)'
_chemical_formula_structural '(C52 H56 N6) 1.5(C4 H10 O)'
_chemical_formula_sum 'C58 H71 N6 O1.5'
_chemical_formula_weight 876.21
_space_group_IT_number 20
_space_group_name_Hall 'C 2c 2'
_space_group_name_H-M_alt 'C 2 2 21'
_symmetry_cell_setting orthorhombic
_symmetry_Int_Tables_number 20
_symmetry_space_group_name_Hall 'C 2c 2'
_symmetry_space_group_name_H-M 'C 2 2 21'
_cell_angle_alpha 90.00
_cell_angle_beta 90.00
_cell_angle_gamma 90.00
_cell_formula_units_Z 4
_cell_length_a 10.6924(2)
_cell_length_b 33.0953(7)
_cell_length_c 14.2824(3)
_cell_measurement_temperature 200(2)
_cell_volume 5054.1(2)
_diffrn_ambient_temperature 200(2)
_exptl_crystal_density_diffrn 1.152
_cod_depositor_comments
;
The following automatic conversions were performed:
'_symmetry_cell_setting' value 'Orthorhombic' changed to 'orthorhombic'
according to '/home/saulius/struct/CIF-dictionaries/cif_core.dic'
dictionary named 'cif_core.dic' version 2.4.1 from 2010-06-29.

Automatic conversion script
Id: cif_fix_enum 1527 2010-12-29 10:47:43Z saulius 
;
_cod_original_formula_sum 'C58 H71 N6 O1.50'
_cod_database_code 4021053

loop_
_symmetry_equiv_pos_as_xyz
'x, y, z'
'-x, -y, z+1/2'
'-x, y, -z+1/2'
'x, -y, -z'
'x+1/2, y+1/2, z'
'-x+1/2, -y+1/2, z+1/2'
'-x+1/2, y+1/2, -z+1/2'
'x+1/2, -y+1/2, -z'

loop_
_atom_site_aniso_label
_atom_site_aniso_U_11
_atom_site_aniso_U_22
_atom_site_aniso_U_33
_atom_site_aniso_U_23
_atom_site_aniso_U_13
_atom_site_aniso_U_12
N1 0.0445(10) 0.0394(11) 0.0402(13) -0.0019(9) -0.0060(9) -0.0001(8)
C1 0.0405(11) 0.0413(12) 0.0333(15) -0.0006(10) 0.0000(10) -0.0009(9)
C2 0.0464(12) 0.0367(11) 0.0360(14) 0.0003(10) -0.0044(10) -0.0011(9)
C1A 0.0568(14) 0.0462(13) 0.039(2) -0.0079(11) 0.0015(11) 0.0170(11)
C2A 0.0437(12) 0.0417(12) 0.0332(14) -0.0023(11) 0.0036(11) 0.0063(10)
C3A 0.0604(15) 0.0394(12) 0.0309(14) -0.0048(11) -0.0033(12) 0.0099(11)
N4A 0.0523(11) 0.0437(10) 0.0341(13) -0.0013(9) -0.0071(9) 0.0047(9)
C5A 0.0407(11) 0.0365(12) 0.0337(14) 0.0003(10) 0.0002(10) -0.0013(9)
C6A 0.0430(12) 0.0351(11) 0.0355(14) -0.0035(10) -0.0045(10) 0.0017(9)
C7A 0.0421(12) 0.0421(12) 0.0314(14) -0.0018(10) -0.0005(10) 0.0006(9)
C8A 0.0512(14) 0.0494(15) 0.036(2) -0.0071(11) -0.0089(12) 0.0090(12)
C9A 0.0486(14) 0.0489(13) 0.037(2) -0.0019(11) -0.0074(11) 0.0088(11)
C10A 0.0514(14) 0.0494(14) 0.039(2) 0.0013(12) -0.0036(12) 0.0073(11)
C11A 0.0489(14) 0.0578(15) 0.051(2) -0.0042(13) 0.0016(13) 0.0151(12)
C12A 0.060(2) 0.057(2) 0.052(2) 0.0077(14) 0.0003(14) 0.0000(13)
C13A 0.068(2) 0.051(2) 0.059(2) -0.0001(14) -0.0094(15) 0.0138(13)
C1B 0.0626(15) 0.0453(14) 0.049(2) -0.0061(12) 0.0077(13) -0.0032(12)
C2B 0.0484(14) 0.0404(12) 0.0359(15) 0.0012(10) 0.0014(11) 0.0000(10)
C3B 0.0481(14) 0.0443(14) 0.043(2) -0.0051(12) 0.0032(11) 0.0045(11)
N4B 0.0481(11) 0.0470(11) 0.0416(14) -0.0036(10) -0.0005(10) -0.0007(10)
C5B 0.0445(13) 0.0398(12) 0.042(2) 0.0021(11) -0.0096(11) -0.0008(10)
C6B 0.0443(13) 0.0414(13) 0.050(2) -0.0034(11) -0.0027(12) 0.0122(10)
C7B 0.0450(13) 0.0417(12) 0.044(2) 0.0015(11) -0.0047(11) 0.0010(10)
C8B 0.0489(15) 0.0547(15) 0.070(2) -0.0077(14) 0.0028(14) -0.0059(12)
C9B 0.0552(15) 0.0517(15) 0.060(2) -0.0015(13) 0.0022(14) -0.0143(12)
C10B 0.073(2) 0.0414(13) 0.051(2) 0.0004(12) 0.0045(14) -0.0072(12)
C11B 0.070(2) 0.061(2) 0.049(2) -0.0044(14) -0.0038(14) -0.0175(13)
C12B 0.091(2) 0.074(2) 0.055(2) 0.020(2) 0.004(2) -0.001(2)
C13B 0.116(3) 0.044(2) 0.106(4) 0.006(2) 0.011(3) -0.014(2)

loop_
_atom_site_label
_atom_site_type_symbol
_atom_site_fract_x
_atom_site_fract_y
_atom_site_fract_z
_atom_site_U_iso_or_equiv
_atom_site_thermal_displace_type
_atom_site_occupancy
_atom_site_calc_flag
_atom_site_refinement_flags
_atom_site_disorder_group
N1 N 0.3948(2) 0.11387(5) 0.69315(14) 0.0414(5) Uani 1 d . .
C1 C 0.4440(2) 0.14882(7) 0.7249(2) 0.0384(5) Uani 1 d . .
C2 C 0.4507(2) 0.07923(7) 0.7184(2) 0.0397(5) Uani 1 d . .
C1A C 0.1357(2) 0.28656(7) 0.6509(2) 0.0474(6) Uani 1 d . .
H1A H 0.1294 0.30772 0.7007 0.044(6) Uiso 1 calc R .
C2A C 0.2203(2) 0.25136(7) 0.6716(2) 0.0395(6) Uani 1 d . .
C3A C 0.2910(2) 0.24637(7) 0.7517(2) 0.0436(6) Uani 1 d . .
H3A H 0.2882 0.26726 0.7973 0.052(7) Uiso 1 calc R .
N4A N 0.3634(2) 0.21417(5) 0.76992(15) 0.0434(5) Uani 1 d . .
C5A C 0.3668(2) 0.18526(6) 0.7042(2) 0.0370(5) Uani 1 d . .
C6A C 0.2998(2) 0.18753(6) 0.6216(2) 0.0379(5) Uani 1 d . .
H6A H 0.3053 0.16632 0.5770 0.063(8) Uiso 1 calc R .
C7A C 0.2247(2) 0.22073(7) 0.6041(2) 0.0385(5) Uani 1 d . .
C8A C 0.1493(2) 0.22647(7) 0.5152(2) 0.0454(6) Uani 1 d . .
H8A H 0.0908 0.20353 0.5075 0.069(8) Uiso 1 calc R .
H8B H 0.2064 0.22678 0.4606 0.037(6) Uiso 1 calc R .
C9A C 0.0754(2) 0.26599(7) 0.5184(2) 0.0450(6) Uani 1 d . .
H9A H 0.0202 0.27123 0.4632 0.061(8) Uiso 1 calc R .
C10A C 0.1597(2) 0.30203(7) 0.5490(2) 0.0467(6) Uani 1 d . .
C11A C 0.0113(2) 0.26914(8) 0.6148(2) 0.0524(7) Uani 1 d . .
H11A H -0.0595 0.28838 0.6169 0.058(7) Uiso 1 calc R .
H11B H -0.0117 0.24278 0.6427 0.047(7) Uiso 1 calc R .
C12A C 0.2939(2) 0.30413(9) 0.5134(2) 0.0566(7) Uani 1 d . .
H12A H 0.3389 0.3256 0.5466 0.056(8) Uiso 1 calc R .
H12B H 0.2937 0.3100 0.4461 0.087(11) Uiso 1 calc R .
H12C H 0.3355 0.2782 0.5245 0.058(8) Uiso 1 calc R .
C13A C 0.0955(3) 0.34260(8) 0.5296(2) 0.0594(8) Uani 1 d . .
H13A H 0.1439 0.36443 0.5586 0.068(9) Uiso 1 calc R .
H13B H 0.0109 0.3422 0.5560 0.072(9) Uiso 1 calc R .
H13C H 0.0907 0.3471 0.4619 0.105(12) Uiso 1 calc R .
C1B C 0.2990(3) -0.07478(8) 0.5805(2) 0.0522(7) Uani 1 d . .
H1B H 0.3639 -0.09186 0.5492 0.082(9) Uiso 1 calc R .
C2B C 0.3392(2) -0.03315(7) 0.6119(2) 0.0416(6) Uani 1 d . .
C3B C 0.4593(2) -0.01893(7) 0.6056(2) 0.0451(6) Uani 1 d . .
H3B H 0.5203 -0.03570 0.5769 0.058(8) Uiso 1 calc R .
N4B N 0.4958(2) 0.01737(5) 0.6379(2) 0.0456(5) Uani 1 d . .
C5B C 0.4058(2) 0.04056(7) 0.6750(2) 0.0420(6) Uani 1 d . .
C6B C 0.2822(2) 0.02970(7) 0.6804(2) 0.0451(6) Uani 1 d . .
H6B H 0.2214 0.04799 0.7039 0.037(6) Uiso 1 calc R .
C7B C 0.2483(2) -0.00878(7) 0.6506(2) 0.0435(6) Uani 1 d . .
C8B C 0.1198(2) -0.02587(7) 0.6651(2) 0.0580(7) Uani 1 d . .
H8C H 0.0577 -0.00880 0.6323 0.062(8) Uiso 1 calc R .
H8D H 0.0994 -0.02570 0.7327 0.058(8) Uiso 1 calc R .
C9B C 0.1125(3) -0.06892(7) 0.6279(2) 0.0556(7) Uani 1 d . .
H9B H 0.0285 -0.08198 0.6332 0.070(8) Uiso 1 calc R .
C10B C 0.2236(3) -0.09486(7) 0.6634(2) 0.0551(7) Uani 1 d . .
C11B C 0.1714(3) -0.07003(9) 0.5287(2) 0.0603(8) Uani 1 d . .
H11C H 0.1626 -0.04455 0.4929 0.050(7) Uiso 1 calc R .
H11D H 0.1468 -0.09373 0.4906 0.068(8) Uiso 1 calc R .
C12B C 0.2725(3) -0.08973(10) 0.7620(2) 0.0734(9) Uani 1 d . .
H12D H 0.2178 -0.1042 0.8058 0.116(13) Uiso 1 calc R .
H12E H 0.2740 -0.06095 0.7781 0.085(10) Uiso 1 calc R .
H12F H 0.3574 -0.1008 0.7661 0.143(17) Uiso 1 calc R .
C13B C 0.2010(4) -0.14024(8) 0.6436(3) 0.0886(12) Uani 1 d . .
H13D H 0.1459 -0.1515 0.6918 0.090(11) Uiso 1 calc R .
H13E H 0.2811 -0.1546 0.6444 0.110(14) Uiso 1 calc R .
H13F H 0.1618 -0.14337 0.5820 0.115(16) Uiso 1 calc R .

loop_
_geom_bond_atom_site_label_1
_geom_bond_atom_site_label_2
_geom_bond_distance
_geom_bond_site_symmetry_2
_geom_bond_publ_flag
N1 C2 1.342(3) . yes
N1 C1 1.349(3) . yes
C1 C1 1.395(5) 3_656 yes
C1 C5A 1.491(3) . yes
C2 C2 1.387(4) 3_656 yes
C2 C5B 1.501(3) . yes
C1A C2A 1.504(3) . yes
C1A C11A 1.538(4) . yes
C1A C10A 1.565(4) . yes
C1A H1A 1.00 . ?
C2A C3A 1.382(3) . yes
C2A C7A 1.400(3) . yes
C3A N4A 1.342(3) . yes
C3A H3A 0.95 . ?
N4A C5A 1.340(3) . yes
C5A C6A 1.383(3) . yes
C6A C7A 1.384(3) . yes
C6A H6A 0.95 . ?
C7A C8A 1.516(3) . yes
C8A C9A 1.529(3) . yes
C8A H8A 0.99 . ?
C8A H8B 0.99 . ?
C9A C11A 1.542(4) . yes
C9A C10A 1.557(3) . yes
C9A H9A 1.00 . ?
C10A C12A 1.524(4) . yes
C10A C13A 1.533(3) . yes
C11A H11A 0.99 . ?
C11A H11B 0.99 . ?
C12A H12A 0.98 . ?
C12A H12B 0.98 . ?
C12A H12C 0.98 . ?
C13A H13A 0.98 . ?
C13A H13B 0.98 . ?
C13A H13C 0.98 . ?
C1B C2B 1.511(3) . yes
C1B C11B 1.561(4) . yes
C1B C10B 1.579(4) . yes
C1B H1B 1.00 . ?
C2B C3B 1.371(4) . yes
C2B C7B 1.379(3) . yes
C3B N4B 1.344(3) . yes
C3B H3B 0.95 . ?
N4B C5B 1.340(3) . yes
C5B C6B 1.371(3) . yes
C6B C7B 1.391(3) . yes
C6B H6B 0.95 . ?
C7B C8B 1.500(4) . yes
C8B C9B 1.523(4) . yes
C8B H8C 0.99 . ?
C8B H8D 0.99 . ?
C9B C10B 1.551(4) . yes
C9B C11B 1.551(4) . yes
C9B H9B 1.00 . ?
C10B C12B 1.512(5) . yes
C10B C13B 1.547(4) . yes
C11B H11C 0.99 . ?
C11B H11D 0.99 . ?
C12B H12D 0.98 . ?
C12B H12E 0.98 . ?
C12B H12F 0.98 . ?
C13B H13D 0.98 . ?
C13B H13E 0.98 . ?
C13B H13F 0.98 . ?
